data_2021203
loop_
_publ_author_name
'Rajam, Ammaiyappan'
'Muthiah, Packianathan Thomas'
'Butcher, Raymond John'
'Jasinski, Jerry P.'
'Wikaira, Jan'

_publ_section_title
;
 Design of two series of 1:1 cocrystals involving
 4-amino-5-chloro-2,6-dimethylpyrimidine and carboxylic acids
;
_journal_coeditor_code SK3691
_journal_issue 9
_journal_name_full 'Acta Crystallographica Section C'
_journal_page_first
;
;
_journal_paper_doi 10.1107/S2053229618009154
_journal_volume 74
_journal_year 2018
_chemical_formula_iupac 'C6 H8 Cl N3, C8 H8 O2'
_chemical_formula_moiety 'C6 H8 Cl N3, C8 H8 O2'
_chemical_formula_sum 'C14 H16 Cl N3 O2'
_chemical_formula_weight 293.75
_chemical_name_systematic
;
4-Amino-5-chloro-2,6-dimethylpyrimidine--2-methylbenzoic acid (1/1)
;
_space_group_crystal_system orthorhombic
_space_group_IT_number 19
_space_group_name_Hall 'P 2ac 2ab'
_space_group_name_H-M_alt 'P 21 21 21'
_symmetry_space_group_name_Hall 'P 2ac 2ab'
_symmetry_space_group_name_H-M 'P 21 21 21'
_atom_sites_solution_hydrogens mixed
_audit_creation_method SHELXL-2014/7
_cell_angle_alpha 90
_cell_angle_beta 90
_cell_angle_gamma 90
_cell_formula_units_Z 8
_cell_length_a 7.3992(2)
_cell_length_b 13.9842(4)
_cell_length_c 26.9897(8)
_cell_measurement_reflns_used 3914
_cell_measurement_temperature 120(2)
_cell_measurement_theta_max 76.4970
_cell_measurement_theta_min 3.5570
_cell_volume 2792.68(14)
_computing_cell_refinement
;
CrysAlis PRO (Agilent, 2014)
;
_computing_data_collection
;
CrysAlis PRO (Agilent, 2014)
;
_computing_data_reduction
;
CrysAlis PRO (Agilent, 2014)
;
_computing_molecular_graphics
;
SHELXTL (Sheldrick, 2008)
;
_computing_publication_material
;
SHELXTL (Sheldrick, 2008)
;
_computing_structure_refinement
;
SHELXL2014 (Sheldrick, 2015b)
;
_computing_structure_solution
;
SHELXT (Sheldrick, 2015a)
;
_diffrn_ambient_temperature 120(2)
_diffrn_detector_area_resol_mean 10.6501
_diffrn_measured_fraction_theta_full 1.000
_diffrn_measured_fraction_theta_max 0.987
_diffrn_measurement_device_type 'Agilent SuperNova Dual Source diffractometer with an Atlas detector'
_diffrn_measurement_method '\w scans'
_diffrn_radiation_type CuK\a
_diffrn_radiation_wavelength 1.54184
_diffrn_reflns_av_R_equivalents 0.0296
_diffrn_reflns_limit_h_max 9
_diffrn_reflns_limit_h_min -7
_diffrn_reflns_limit_k_max 14
_diffrn_reflns_limit_k_min -17
_diffrn_reflns_limit_l_max 34
_diffrn_reflns_limit_l_min -22
_diffrn_reflns_number 8897
_diffrn_reflns_theta_full 67.500
_diffrn_reflns_theta_max 76.759
_diffrn_reflns_theta_min 3.275
_exptl_absorpt_coefficient_mu 2.474
_exptl_absorpt_correction_T_max 1.00000
_exptl_absorpt_correction_T_min 0.74042
_exptl_absorpt_correction_type multi-scan
_exptl_absorpt_process_details
;
(CrysAlis PRO; Agilent, 2014)
;
_exptl_crystal_colour colorless
_exptl_crystal_density_diffrn 1.397
_exptl_crystal_description
;
needle
;
_exptl_crystal_F_000 1232
_exptl_crystal_size_max 0.49
_exptl_crystal_size_mid 0.11
_exptl_crystal_size_min 0.08
_refine_diff_density_max 0.242
_refine_diff_density_min -0.236
_refine_ls_abs_structure_details
;
Flack <i>x</i> determined using 1451 quotients [(I+)-(I-)]/[(I+)+(I-)]
(Parsons <i>et al.</i>,  2013)
;
_refine_ls_abs_structure_Flack -0.001(10)
_refine_ls_extinction_coef 0.00039(10)
_refine_ls_extinction_expression Fc^*^=kFc[1+0.001xFc^2^\l^3^/sin(2\q)]^-1/4^
_refine_ls_extinction_method
;
SHELXL2014 (Sheldrick, 2015b)
;
_refine_ls_goodness_of_fit_ref 1.044
_refine_ls_hydrogen_treatment mixed
_refine_ls_matrix_type full
_refine_ls_number_parameters 376
_refine_ls_number_reflns 4966
_refine_ls_number_restraints 0
_refine_ls_restrained_S_all 1.044
_refine_ls_R_factor_all 0.0377
_refine_ls_R_factor_gt 0.0343
_refine_ls_shift/su_max 0.002
_refine_ls_shift/su_mean 0.000
_refine_ls_structure_factor_coef Fsqd
_refine_ls_weighting_details 'w=1/[\s^2^(Fo^2^)+(0.0488P)^2^+0.3891P] where P=(Fo^2^+2Fc^2^)/3'
_refine_ls_weighting_scheme calc
_refine_ls_wR_factor_gt 0.0884
_refine_ls_wR_factor_ref 0.0913
_reflns_number_gt 4617
_reflns_number_total 4966
_reflns_threshold_expression 'I > 2\s(I)'
_cod_data_source_file sk3691sup1.cif
_cod_data_source_block COCRYSTAL-7
_cod_database_code 2021203
_shelx_space_group_comment
;
The symmetry employed for this shelxl refinement is uniquely defined
by the following loop, which should always be used as a source of
symmetry information in preference to the above space-group names.
They are only intended as comments.
;

loop_
_space_group_symop_operation_xyz
'x, y, z'
'-x+1/2, -y, z+1/2'
'-x, y+1/2, -z+1/2'
'x+1/2, -y+1/2, -z'

loop_
_atom_site_type_symbol
_atom_site_label
_atom_site_fract_x
_atom_site_fract_y
_atom_site_fract_z
_atom_site_U_iso_or_equiv
_atom_site_adp_type
_atom_site_calc_flag
_atom_site_occupancy
Cl Cl1 0.91235(8) 0.87398(4) 0.43040(2) 0.02206(15) Uani d 1
N N1A 0.7729(3) 1.10678(15) 0.50704(8) 0.0201(4) Uani d 1
C C2A 0.7196(4) 1.06463(18) 0.54874(9) 0.0192(5) Uani d 1
N N3A 0.7172(3) 0.97006(15) 0.55756(8) 0.0191(4) Uani d 1
N N4A 0.7653(4) 0.81632(16) 0.53005(8) 0.0234(5) Uani d 1
H H4AA 0.7255 0.7950 0.5587 0.028 Uiso calc 1
H H4AB 0.8004 0.7757 0.5071 0.028 Uiso calc 1
C C4A 0.7723(4) 0.91023(18) 0.52138(9) 0.0183(5) Uani d 1
C C5A 0.8346(4) 0.95017(19) 0.47634(9) 0.0185(5) Uani d 1
C C6A 0.8313(4) 1.0482(2) 0.47023(10) 0.0204(5) Uani d 1
C C7A 0.6540(4) 1.12797(19) 0.58987(9) 0.0231(5) Uani d 1
H H7AA 0.7146 1.1902 0.5878 0.035 Uiso calc 1
H H7AB 0.6814 1.0982 0.6219 0.035 Uiso calc 1
H H7AC 0.5231 1.1370 0.5868 0.035 Uiso calc 1
C C8A 0.8890(4) 1.0961(2) 0.42303(10) 0.0258(6) Uani d 1
H H8AA 0.9284 1.1616 0.4302 0.039 Uiso calc 1
H H8AB 0.7871 1.0978 0.3999 0.039 Uiso calc 1
H H8AC 0.9892 1.0603 0.4082 0.039 Uiso calc 1
Cl Cl2 0.88558(8) 0.36846(4) 0.56903(2) 0.02260(15) Uani d 1
N N1B 0.7984(3) 0.60749(15) 0.49210(8) 0.0203(4) Uani d 1
C C2B 0.7345(4) 0.56860(18) 0.45060(9) 0.0186(5) Uani d 1
N N3B 0.7075(3) 0.47481(15) 0.44219(8) 0.0190(4) Uani d 1
N N4B 0.7245(4) 0.31988(16) 0.46998(8) 0.0231(5) Uani d 1
H H4BA 0.6796 0.3010 0.4414 0.028 Uiso calc 1
H H4BB 0.7517 0.2775 0.4929 0.028 Uiso calc 1
C C4B 0.7514(4) 0.41261(18) 0.47854(9) 0.0190(5) Uani d 1
C C5B 0.8238(4) 0.44877(19) 0.52313(9) 0.0186(5) Uani d 1
C C6B 0.8434(3) 0.54633(19) 0.52929(9) 0.0190(5) Uani d 1
C C7B 0.6863(4) 0.63491(19) 0.40878(10) 0.0250(5) Uani d 1
H H7BA 0.6899 0.7012 0.4205 0.037 Uiso calc 1
H H7BB 0.5645 0.6200 0.3968 0.037 Uiso calc 1
H H7BC 0.7732 0.6268 0.3817 0.037 Uiso calc 1
C C8B 0.9118(4) 0.59057(19) 0.57601(10) 0.0238(5) Uani d 1
H H8BA 0.9847 0.6470 0.5680 0.036 Uiso calc 1
H H8BB 0.9864 0.5441 0.5939 0.036 Uiso calc 1
H H8BC 0.8094 0.6096 0.5968 0.036 Uiso calc 1
O O1C 0.6542(4) 0.92635(14) 0.65200(7) 0.0346(6) Uani d 1
H H1C 0.675(7) 0.938(4) 0.6173(19) 0.071(16) Uiso d 1
O O2C 0.6384(3) 0.77291(14) 0.63071(7) 0.0288(5) Uani d 1
C C1C 0.5787(4) 0.81731(18) 0.71489(9) 0.0191(5) Uani d 1
C C2C 0.5895(4) 0.72517(18) 0.73568(9) 0.0195(5) Uani d 1
C C3C 0.5330(4) 0.71465(18) 0.78504(9) 0.0217(5) Uani d 1
H H3CA 0.5403 0.6535 0.8002 0.026 Uiso calc 1
C C4C 0.4672(4) 0.7903(2) 0.81212(9) 0.0245(5) Uani d 1
H H4CA 0.4281 0.7805 0.8453 0.029 Uiso calc 1
C C5C 0.4574(4) 0.88148(19) 0.79126(10) 0.0239(5) Uani d 1
H H5CA 0.4119 0.9339 0.8098 0.029 Uiso calc 1
C C6C 0.5155(4) 0.89400(17) 0.74291(9) 0.0213(5) Uani d 1
H H6CA 0.5121 0.9560 0.7286 0.026 Uiso calc 1
C C7C 0.6283(4) 0.83490(18) 0.66198(10) 0.0205(5) Uani d 1
C C8C 0.6594(4) 0.63891(18) 0.70853(10) 0.0228(5) Uani d 1
H H8CA 0.7754 0.6544 0.6930 0.034 Uiso calc 1
H H8CB 0.5723 0.6200 0.6830 0.034 Uiso calc 1
H H8CC 0.6759 0.5861 0.7320 0.034 Uiso calc 1
O O1D 0.5864(3) 0.43696(13) 0.35050(7) 0.0299(5) Uani d 1
H H1D 0.633(6) 0.443(3) 0.3830(16) 0.049(12) Uiso d 1
O O2D 0.5744(3) 0.28307(13) 0.37102(7) 0.0258(4) Uani d 1
C C1D 0.4706(4) 0.33139(18) 0.29067(9) 0.0187(5) Uani d 1
C C2D 0.4639(4) 0.23980(18) 0.26889(9) 0.0206(5) Uani d 1
C C3D 0.3967(4) 0.23334(19) 0.22030(10) 0.0224(5) Uani d 1
H H3DA 0.3961 0.1729 0.2042 0.027 Uiso calc 1
C C4D 0.3317(4) 0.3120(2) 0.19525(10) 0.0246(5) Uani d 1
H H4DA 0.2858 0.3050 0.1626 0.029 Uiso calc 1
C C5D 0.3330(4) 0.40158(19) 0.21763(10) 0.0242(5) Uani d 1
H H5DA 0.2869 0.4558 0.2006 0.029 Uiso calc 1
C C6D 0.4023(4) 0.41093(18) 0.26514(10) 0.0209(5) Uani d 1
H H6DA 0.4036 0.4720 0.2806 0.025 Uiso calc 1
C C7D 0.5482(4) 0.34623(18) 0.34092(9) 0.0198(5) Uani d 1
C C8D 0.5261(4) 0.14993(18) 0.29421(10) 0.0250(6) Uani d 1
H H8DA 0.5127 0.0956 0.2715 0.037 Uiso calc 1
H H8DB 0.4529 0.1390 0.3239 0.037 Uiso calc 1
H H8DC 0.6534 0.1566 0.3037 0.037 Uiso calc 1

loop_
_atom_site_aniso_label
_atom_site_aniso_U_11
_atom_site_aniso_U_22
_atom_site_aniso_U_33
_atom_site_aniso_U_12
_atom_site_aniso_U_13
_atom_site_aniso_U_23
Cl1 0.0255(3) 0.0205(3) 0.0201(3) 0.0010(2) 0.0027(2) -0.0043(2)
N1A 0.0225(11) 0.0162(10) 0.0217(9) -0.0022(9) 0.0007(9) 0.0010(8)
C2A 0.0203(12) 0.0162(12) 0.0211(11) -0.0015(10) -0.0003(10) -0.0003(9)
N3A 0.0231(10) 0.0153(10) 0.0190(9) -0.0012(9) 0.0020(8) -0.0005(8)
N4A 0.0345(13) 0.0151(10) 0.0207(9) -0.0004(10) 0.0053(10) -0.0011(8)
C4A 0.0196(12) 0.0148(11) 0.0206(11) 0.0015(10) -0.0021(10) -0.0010(9)
C5A 0.0200(12) 0.0188(12) 0.0168(10) 0.0004(10) 0.0008(10) -0.0023(10)
C6A 0.0197(12) 0.0209(12) 0.0204(11) 0.0014(11) 0.0004(10) 0.0002(10)
C7A 0.0301(13) 0.0165(11) 0.0227(11) 0.0000(11) 0.0038(11) -0.0013(10)
C8A 0.0303(13) 0.0241(12) 0.0231(12) 0.0008(12) 0.0052(12) 0.0042(11)
Cl2 0.0268(3) 0.0200(3) 0.0210(3) 0.0018(2) -0.0034(2) 0.0040(2)
N1B 0.0237(11) 0.0161(9) 0.0212(9) 0.0016(9) -0.0007(9) -0.0019(8)
C2B 0.0215(12) 0.0141(11) 0.0202(11) 0.0021(10) 0.0012(10) -0.0005(9)
N3B 0.0242(10) 0.0153(10) 0.0175(9) 0.0003(9) 0.0006(8) -0.0007(8)
N4B 0.0333(12) 0.0149(9) 0.0211(9) -0.0012(10) -0.0050(10) 0.0009(8)
C4B 0.0205(12) 0.0161(11) 0.0204(11) 0.0008(10) 0.0035(10) 0.0000(9)
C5B 0.0204(12) 0.0165(11) 0.0188(11) 0.0041(10) 0.0001(10) 0.0006(10)
C6B 0.0178(12) 0.0194(12) 0.0199(11) 0.0023(10) 0.0002(10) -0.0015(10)
C7B 0.0348(14) 0.0166(11) 0.0235(11) -0.0006(12) -0.0045(11) 0.0028(10)
C8B 0.0255(13) 0.0215(12) 0.0244(12) 0.0018(11) -0.0060(11) -0.0050(10)
O1C 0.0660(17) 0.0175(9) 0.0202(9) -0.0079(10) 0.0104(10) -0.0017(7)
O2C 0.0468(13) 0.0190(9) 0.0206(8) -0.0022(9) 0.0030(9) -0.0005(7)
C1C 0.0196(12) 0.0166(11) 0.0211(11) -0.0019(10) -0.0006(10) -0.0001(9)
C2C 0.0200(12) 0.0173(11) 0.0211(11) -0.0024(11) -0.0010(10) 0.0004(9)
C3C 0.0257(13) 0.0173(11) 0.0221(11) -0.0039(11) -0.0018(11) 0.0037(9)
C4C 0.0281(13) 0.0269(13) 0.0186(11) -0.0054(12) 0.0015(11) 0.0003(10)
C5C 0.0284(13) 0.0211(12) 0.0222(11) -0.0011(11) 0.0030(11) -0.0029(10)
C6C 0.0257(13) 0.0156(10) 0.0227(11) -0.0017(10) -0.0008(11) 0.0019(10)
C7C 0.0227(12) 0.0168(11) 0.0218(11) -0.0034(10) -0.0005(10) 0.0014(9)
C8C 0.0276(13) 0.0149(11) 0.0260(12) -0.0016(11) 0.0011(11) 0.0013(10)
O1D 0.0491(13) 0.0156(8) 0.0250(9) -0.0055(9) -0.0112(10) -0.0004(7)
O2D 0.0385(11) 0.0180(8) 0.0208(8) -0.0034(9) -0.0039(9) 0.0012(7)
C1D 0.0198(12) 0.0175(11) 0.0186(10) -0.0012(10) 0.0005(10) -0.0001(9)
C2D 0.0218(13) 0.0184(11) 0.0215(11) -0.0002(10) 0.0015(10) -0.0004(9)
C3D 0.0236(13) 0.0213(12) 0.0222(12) -0.0030(11) 0.0010(10) -0.0057(10)
C4D 0.0235(13) 0.0287(13) 0.0215(11) -0.0035(11) -0.0031(11) 0.0001(10)
C5D 0.0249(13) 0.0210(12) 0.0266(12) -0.0006(11) -0.0034(11) 0.0046(10)
C6D 0.0228(12) 0.0153(10) 0.0246(12) -0.0016(11) 0.0013(11) -0.0010(9)
C7D 0.0219(11) 0.0173(11) 0.0203(11) -0.0019(10) 0.0021(10) -0.0026(9)
C8D 0.0320(14) 0.0170(11) 0.0258(12) 0.0019(11) -0.0012(11) -0.0024(10)

loop_
_atom_type_symbol
_atom_type_description
_atom_type_scat_dispersion_real
_atom_type_scat_dispersion_imag
_atom_type_scat_source
C C 0.0181 0.0091 'International Tables Vol C Tables 4.2.6.8 and 6.1.1.4'
H H 0.0000 0.0000 'International Tables Vol C Tables 4.2.6.8 and 6.1.1.4'
N N 0.0311 0.0180 'International Tables Vol C Tables 4.2.6.8 and 6.1.1.4'
O O 0.0492 0.0322 'International Tables Vol C Tables 4.2.6.8 and 6.1.1.4'
Cl Cl 0.3639 0.7018 'International Tables Vol C Tables 4.2.6.8 and 6.1.1.4'

loop_
_geom_angle_atom_site_label_1
_geom_angle_atom_site_label_2
_geom_angle_atom_site_label_3
_geom_angle
C2A N1A C6A 116.5(2)
N1A C2A N3A 126.1(2)
N1A C2A C7A 117.4(2)
N3A C2A C7A 116.5(2)
C2A N3A C4A 118.6(2)
C4A N4A H4AA 120.0
C4A N4A H4AB 120.0
H4AA N4A H4AB 120.0
N4A C4A N3A 118.1(2)
N4A C4A C5A 123.5(2)
N3A C4A C5A 118.4(2)
C6A C5A C4A 119.3(2)
C6A C5A Cl1 122.06(19)
C4A C5A Cl1 118.7(2)
N1A C6A C5A 121.2(2)
N1A C6A C8A 116.2(2)
C5A C6A C8A 122.7(2)
C2A C7A H7AA 109.5
C2A C7A H7AB 109.5
H7AA C7A H7AB 109.5
C2A C7A H7AC 109.5
H7AA C7A H7AC 109.5
H7AB C7A H7AC 109.5
C6A C8A H8AA 109.5
C6A C8A H8AB 109.5
H8AA C8A H8AB 109.5
C6A C8A H8AC 109.5
H8AA C8A H8AC 109.5
H8AB C8A H8AC 109.5
C2B N1B C6B 116.8(2)
N1B C2B N3B 126.3(2)
N1B C2B C7B 117.6(2)
N3B C2B C7B 116.1(2)
C2B N3B C4B 118.0(2)
C4B N4B H4BA 120.0
C4B N4B H4BB 120.0
H4BA N4B H4BB 120.0
N4B C4B N3B 117.7(2)
N4B C4B C5B 123.6(2)
N3B C4B C5B 118.7(2)
C6B C5B C4B 119.7(2)
C6B C5B Cl2 121.73(19)
C4B C5B Cl2 118.5(2)
N1B C6B C5B 120.4(2)
N1B C6B C8B 116.5(2)
C5B C6B C8B 123.1(2)
C2B C7B H7BA 109.5
C2B C7B H7BB 109.5
H7BA C7B H7BB 109.5
C2B C7B H7BC 109.5
H7BA C7B H7BC 109.5
H7BB C7B H7BC 109.5
C6B C8B H8BA 109.5
C6B C8B H8BB 109.5
H8BA C8B H8BB 109.5
C6B C8B H8BC 109.5
H8BA C8B H8BC 109.5
H8BB C8B H8BC 109.5
C7C O1C H1C 112(3)
C6C C1C C2C 120.5(2)
C6C C1C C7C 118.3(2)
C2C C1C C7C 121.2(2)
C3C C2C C1C 117.2(2)
C3C C2C C8C 118.7(2)
C1C C2C C8C 124.1(2)
C4C C3C C2C 121.9(2)
C4C C3C H3CA 119.0
C2C C3C H3CA 119.0
C3C C4C C5C 120.5(2)
C3C C4C H4CA 119.8
C5C C4C H4CA 119.8
C6C C5C C4C 118.7(3)
C6C C5C H5CA 120.7
C4C C5C H5CA 120.7
C5C C6C C1C 121.2(2)
C5C C6C H6CA 119.4
C1C C6C H6CA 119.4
O2C C7C O1C 122.8(2)
O2C C7C C1C 124.2(2)
O1C C7C C1C 112.9(2)
C2C C8C H8CA 109.5
C2C C8C H8CB 109.5
H8CA C8C H8CB 109.5
C2C C8C H8CC 109.5
H8CA C8C H8CC 109.5
H8CB C8C H8CC 109.5
C7D O1D H1D 110(3)
C6D C1D C2D 120.2(2)
C6D C1D C7D 118.4(2)
C2D C1D C7D 121.3(2)
C3D C2D C1D 117.4(2)
C3D C2D C8D 118.6(2)
C1D C2D C8D 124.0(2)
C4D C3D C2D 122.0(2)
C4D C3D H3DA 119.0
C2D C3D H3DA 119.0
C3D C4D C5D 120.2(2)
C3D C4D H4DA 119.9
C5D C4D H4DA 119.9
C6D C5D C4D 119.3(3)
C6D C5D H5DA 120.4
C4D C5D H5DA 120.4
C5D C6D C1D 120.8(2)
C5D C6D H6DA 119.6
C1D C6D H6DA 119.6
O2D C7D O1D 122.1(2)
O2D C7D C1D 124.7(2)
O1D C7D C1D 113.2(2)
C2D C8D H8DA 109.5
C2D C8D H8DB 109.5
H8DA C8D H8DB 109.5
C2D C8D H8DC 109.5
H8DA C8D H8DC 109.5
H8DB C8D H8DC 109.5

loop_
_geom_bond_atom_site_label_1
_geom_bond_atom_site_label_2
_geom_bond_distance
Cl1 C5A 1.733(3)
N1A C2A 1.330(3)
N1A C6A 1.359(3)
C2A N3A 1.344(3)
C2A C7A 1.501(4)
N3A C4A 1.349(3)
N4A C4A 1.335(3)
N4A H4AA 0.8800
N4A H4AB 0.8800
C4A C5A 1.415(4)
C5A C6A 1.380(4)
C6A C8A 1.502(4)
C7A H7AA 0.9800
C7A H7AB 0.9800
C7A H7AC 0.9800
C8A H8AA 0.9800
C8A H8AB 0.9800
C8A H8AC 0.9800
Cl2 C5B 1.734(3)
N1B C2B 1.332(3)
N1B C6B 1.360(3)
C2B N3B 1.346(3)
C2B C7B 1.504(3)
N3B C4B 1.351(3)
N4B C4B 1.332(3)
N4B H4BA 0.8800
N4B H4BB 0.8800
C4B C5B 1.411(4)
C5B C6B 1.382(4)
C6B C8B 1.493(3)
C7B H7BA 0.9800
C7B H7BB 0.9800
C7B H7BC 0.9800
C8B H8BA 0.9800
C8B H8BB 0.9800
C8B H8BC 0.9800
O1C C7C 1.321(3)
O1C H1C 0.96(5)
O2C C7C 1.212(3)
C1C C6C 1.393(4)
C1C C2C 1.408(3)
C1C C7C 1.495(3)
C2C C3C 1.404(3)
C2C C8C 1.503(4)
C3C C4C 1.375(4)
C3C H3CA 0.9500
C4C C5C 1.395(4)
C4C H4CA 0.9500
C5C C6C 1.385(4)
C5C H5CA 0.9500
C6C H6CA 0.9500
C8C H8CA 0.9800
C8C H8CB 0.9800
C8C H8CC 0.9800
O1D C7D 1.325(3)
O1D H1D 0.95(4)
O2D C7D 1.216(3)
C1D C6D 1.402(4)
C1D C2D 1.410(4)
C1D C7D 1.487(3)
C2D C3D 1.406(4)
C2D C8D 1.503(4)
C3D C4D 1.378(4)
C3D H3DA 0.9500
C4D C5D 1.391(4)
C4D H4DA 0.9500
C5D C6D 1.387(4)
C5D H5DA 0.9500
C6D H6DA 0.9500
C8D H8DA 0.9800
C8D H8DB 0.9800
C8D H8DC 0.9800

loop_
_geom_hbond_atom_site_label_D
_geom_hbond_atom_site_label_H
_geom_hbond_atom_site_label_A
_geom_hbond_site_symmetry_A
_geom_hbond_distance_DH
_geom_hbond_distance_HA
_geom_hbond_distance_DA
_geom_hbond_angle_DHA
N4A H4AA O2C . 0.88 2.07 2.938(3) 168.6
N4A H4AB N1B . 0.88 2.39 3.104(3) 138.9
C7A H7AA Cl2 1_565 0.98 2.84 3.816(3) 173.0
C7A H7AB O1C . 0.98 2.54 3.281(3) 131.8
N4B H4BA O2D . 0.88 2.07 2.938(3) 169.5
N4B H4BB N1A 1_545 0.88 2.42 3.164(3) 142.1
C7B H7BA Cl1 . 0.98 2.94 3.783(3) 145.4
O1C H1C N3A . 0.96(5) 1.70(5) 2.662(3) 174(5)
O1D H1D N3B . 0.95(4) 1.75(4) 2.685(3) 170(4)

loop_
_geom_torsion_atom_site_label_1
_geom_torsion_atom_site_label_2
_geom_torsion_atom_site_label_3
_geom_torsion_atom_site_label_4
_geom_torsion
C6A N1A C2A N3A -0.4(4)
C6A N1A C2A C7A -179.8(2)
N1A C2A N3A C4A -0.4(4)
C7A C2A N3A C4A 179.0(2)
C2A N3A C4A N4A -178.4(3)
C2A N3A C4A C5A 1.7(4)
N4A C4A C5A C6A 177.9(3)
N3A C4A C5A C6A -2.2(4)
N4A C4A C5A Cl1 -1.9(4)
N3A C4A C5A Cl1 178.0(2)
C2A N1A C6A C5A -0.1(4)
C2A N1A C6A C8A 179.2(2)
C4A C5A C6A N1A 1.4(4)
Cl1 C5A C6A N1A -178.8(2)
C4A C5A C6A C8A -177.9(2)
Cl1 C5A C6A C8A 1.9(4)
C6B N1B C2B N3B 1.1(4)
C6B N1B C2B C7B -179.2(2)
N1B C2B N3B C4B -1.2(4)
C7B C2B N3B C4B 179.1(2)
C2B N3B C4B N4B -180.0(3)
C2B N3B C4B C5B -0.3(4)
N4B C4B C5B C6B -178.5(3)
N3B C4B C5B C6B 1.9(4)
N4B C4B C5B Cl2 1.3(4)
N3B C4B C5B Cl2 -178.3(2)
C2B N1B C6B C5B 0.5(4)
C2B N1B C6B C8B -179.0(2)
C4B C5B C6B N1B -2.0(4)
Cl2 C5B C6B N1B 178.2(2)
C4B C5B C6B C8B 177.5(2)
Cl2 C5B C6B C8B -2.3(4)
C6C C1C C2C C3C 0.5(4)
C7C C1C C2C C3C -177.4(2)
C6C C1C C2C C8C -178.8(3)
C7C C1C C2C C8C 3.4(4)
C1C C2C C3C C4C 0.9(4)
C8C C2C C3C C4C -179.8(3)
C2C C3C C4C C5C -1.1(4)
C3C C4C C5C C6C -0.1(4)
C4C C5C C6C C1C 1.5(4)
C2C C1C C6C C5C -1.7(4)
C7C C1C C6C C5C 176.2(3)
C6C C1C C7C O2C -159.6(3)
C2C C1C C7C O2C 18.3(4)
C6C C1C C7C O1C 18.1(4)
C2C C1C C7C O1C -164.0(3)
C6D C1D C2D C3D 3.6(4)
C7D C1D C2D C3D -176.8(2)
C6D C1D C2D C8D -177.2(3)
C7D C1D C2D C8D 2.4(4)
C1D C2D C3D C4D -2.9(4)
C8D C2D C3D C4D 177.8(3)
C2D C3D C4D C5D 0.8(4)
C3D C4D C5D C6D 0.8(4)
C4D C5D C6D C1D -0.1(4)
C2D C1D C6D C5D -2.2(4)
C7D C1D C6D C5D 178.2(2)
C6D C1D C7D O2D 162.9(3)
C2D C1D C7D O2D -16.7(4)
C6D C1D C7D O1D -16.7(4)
C2D C1D C7D O1D 163.7(3)

_cod_database_fobs_code 2021203
